data_7205926
loop_
_publ_author_name
'P\'erineau, Fabien'
'Pensec, Sandrine'
'Sassoye, Capucine'
'Ribot, Fran\,cois'
'van Lokeren, Luk'
'Willem, Rudolph'
'Bouteiller, Laurent'
'Sanchez, Cl\'ement'
'Rozes, Laurence'

_publ_section_title
;
 New hybrid core--shell star-like architectures made of poly(n-butyl
 acrylate) grown from well-defined titanium oxo-clusters
;
_journal_issue 12
_journal_name_full 'Journal of Materials Chemistry'
_journal_page_first 4470
_journal_paper_doi 10.1039/c0jm04047a
_journal_volume 21
_journal_year 2011
_chemical_formula_moiety 'C64 H142 Cl18 O48 Ti16'
_chemical_formula_sum 'C64 H142 Cl18 O48 Ti16'
_chemical_formula_weight 3084.28
_chemical_name_common Ti16
_chemical_name_systematic
;
?
;
_space_group_IT_number 142
_symmetry_cell_setting tetragonal
_symmetry_space_group_name_Hall '-I 4bd 2c'
_symmetry_space_group_name_H-M 'I 41/a c d :2'
_atom_sites_solution_hydrogens geom
_atom_sites_solution_primary direct
_atom_sites_solution_secondary difmap
_audit_creation_method SHELXL-97
_cell_angle_alpha 90.00
_cell_angle_beta 90.00
_cell_angle_gamma 90.00
_cell_formula_units_Z 8
_cell_length_a 21.657(3)
_cell_length_b 21.657(3)
_cell_length_c 57.01(2)
_cell_measurement_reflns_used 140
_cell_measurement_temperature 200(2)
_cell_measurement_theta_max 18
_cell_measurement_theta_min 3
_cell_volume 26739(11)
_computing_cell_refinement 'Dirax/lsq Duisenberg & Schreurs, 1989-2000'
_computing_data_collection 'Collect (Nonius BV, 1997-2000)'
_computing_data_reduction 'EvalCCD (Duisenberg & Schreurs 1990-2000'
_computing_molecular_graphics 'Ortep-3 for Windows (Farrugia, 1997)'
_computing_publication_material 'WinGX publication routines (Farrugia, 1999)'
_computing_structure_refinement 'SHELXL-97 (Sheldrick, 1997)'
_computing_structure_solution 'SHELXS-97 (Sheldrick, 1990)'
_diffrn_ambient_temperature 200(2)
_diffrn_detector_area_resol_mean 9
_diffrn_measured_fraction_theta_full 0.997
_diffrn_measured_fraction_theta_max 0.997
_diffrn_measurement_device_type KappaCCD
_diffrn_measurement_method 'CCD rotation images, thick slices'
_diffrn_radiation_monochromator graphite
_diffrn_radiation_source 'fine-focus sealed tube'
_diffrn_radiation_type MoK\a
_diffrn_radiation_wavelength 0.71073
_diffrn_reflns_av_R_equivalents 0.0967
_diffrn_reflns_av_sigmaI/netI 0.0550
_diffrn_reflns_limit_h_max 26
_diffrn_reflns_limit_h_min -28
_diffrn_reflns_limit_k_max 28
_diffrn_reflns_limit_k_min -28
_diffrn_reflns_limit_l_max 74
_diffrn_reflns_limit_l_min -62
_diffrn_reflns_number 80968
_diffrn_reflns_theta_full 27.55
_diffrn_reflns_theta_max 27.55
_diffrn_reflns_theta_min 1.51
_diffrn_standards_decay_% 0
_diffrn_standards_number 0
_exptl_absorpt_coefficient_mu 1.327
_exptl_absorpt_correction_T_max 0.864
_exptl_absorpt_correction_T_min 0.376
_exptl_absorpt_correction_type multi-scan
_exptl_absorpt_process_details multi-scan
_exptl_crystal_colour white
_exptl_crystal_density_diffrn 1.532
_exptl_crystal_density_method 'not measured'
_exptl_crystal_description plate
_exptl_crystal_F_000 12544
_exptl_crystal_size_max 0.29
_exptl_crystal_size_mid 0.18
_exptl_crystal_size_min 0.11
_refine_diff_density_max 1.910
_refine_diff_density_min -1.037
_refine_diff_density_rms 0.319
_refine_ls_extinction_coef 0.00034(7)
_refine_ls_extinction_expression Fc^*^=kFc[1+0.001xFc^2^\l^3^/sin(2\q)]^-1/4^
_refine_ls_extinction_method SHELXL
_refine_ls_goodness_of_fit_ref 1.397
_refine_ls_hydrogen_treatment constr
_refine_ls_matrix_type full
_refine_ls_number_parameters 361
_refine_ls_number_reflns 7704
_refine_ls_number_restraints 5
_refine_ls_restrained_S_all 1.402
_refine_ls_R_factor_all 0.1577
_refine_ls_R_factor_gt 0.0883
_refine_ls_shift/su_max 0.000
_refine_ls_shift/su_mean 0.000
_refine_ls_structure_factor_coef Fsqd
_refine_ls_weighting_details 'calc w=1/[\s^2^(Fo^2^)+(0.1606P)^2^+0.0000P] where P=(Fo^2^+2Fc^2^)/3'
_refine_ls_weighting_scheme calc
_refine_ls_wR_factor_gt 0.2802
_refine_ls_wR_factor_ref 0.3303
_reflns_number_gt 4388
_reflns_number_total 7704
_reflns_threshold_expression >2sigma(I)
_cod_data_source_file c0jm04047a_cif.txt
_cod_data_source_block Ti16-cif
_cod_original_sg_symbol_H-M 'I 41/a c d '
_cod_database_code 7205926

loop_
_symmetry_equiv_pos_as_xyz
'x, y, z'
'x, -y, -z+1/2'
'-x+1/2, -y, z+1/2'
'-x+1/2, y, -z'
'y+1/4, x+3/4, -z+3/4'
'y+1/4, -x+1/4, z+3/4'
'-y+1/4, x+3/4, z+1/4'
'-y+1/4, -x+1/4, -z+1/4'
'x+1/2, y+1/2, z+1/2'
'x+1/2, -y+1/2, -z+1'
'-x+1, -y+1/2, z+1'
'-x+1, y+1/2, -z+1/2'
'y+3/4, x+5/4, -z+5/4'
'y+3/4, -x+3/4, z+5/4'
'-y+3/4, x+5/4, z+3/4'
'-y+3/4, -x+3/4, -z+3/4'
'-x, -y, -z'
'-x, y, z-1/2'
'x-1/2, y, -z-1/2'
'x-1/2, -y, z'
'-y-1/4, -x-3/4, z-3/4'
'-y-1/4, x-1/4, -z-3/4'
'y-1/4, -x-3/4, -z-1/4'
'y-1/4, x-1/4, z-1/4'
'-x+1/2, -y+1/2, -z+1/2'
'-x+1/2, y+1/2, z'
'x, y+1/2, -z'
'x, -y+1/2, z+1/2'
'-y+1/4, -x-1/4, z-1/4'
'-y+1/4, x+1/4, -z-1/4'
'y+1/4, -x-1/4, -z+1/4'
'y+1/4, x+1/4, z+1/4'

loop_
_atom_site_label
_atom_site_type_symbol
_atom_site_fract_x
_atom_site_fract_y
_atom_site_fract_z
_atom_site_U_iso_or_equiv
_atom_site_adp_type
_atom_site_occupancy
_atom_site_symmetry_multiplicity
_atom_site_calc_flag
_atom_site_refinement_flags
_atom_site_disorder_assembly
_atom_site_disorder_group
Ti1 Ti 0.42191(5) 0.32743(5) 0.11748(2) 0.0338(3) Uani 1 1 d . . .
Ti2 Ti 0.5000 0.2500 0.08414(3) 0.0341(4) Uani 1 2 d S . .
Ti3 Ti 0.40243(6) 0.32676(6) 0.05937(2) 0.0471(4) Uani 1 1 d . . .
Ti4 Ti 0.5000 0.2500 0.02921(3) 0.0585(6) Uani 1 2 d S . .
Ti5 Ti 0.31998(5) 0.23495(6) 0.09207(2) 0.0441(4) Uani 1 1 d . . .
Cl1 Cl 0.27197(15) 0.04084(13) 0.07666(5) 0.1067(10) Uani 1 1 d . . .
Cl2 Cl 0.27853(14) 0.09039(14) 0.02882(5) 0.1073(10) Uani 1 1 d . . .
Cl3 Cl 0.37513(17) 0.00980(13) 0.04675(6) 0.1150(11) Uani 1 1 d . . .
O1 O 0.2376(2) 0.2305(3) 0.09768(10) 0.0616(14) Uani 1 1 d . B .
O2 O 0.3145(2) 0.3035(2) 0.06665(9) 0.0538(13) Uani 1 1 d . . .
O3 O 0.3222(2) 0.1739(2) 0.06889(9) 0.0547(13) Uani 1 1 d . . .
O4 O 0.4882(3) 0.1872(3) 0.00796(10) 0.0851(19) Uani 1 1 d . C .
O5 O 0.41082(17) 0.26559(18) 0.08726(7) 0.0352(9) Uani 1 1 d . . .
O6 O 0.50990(17) 0.31516(17) 0.10893(7) 0.0332(9) Uani 1 1 d . . .
O7 O 0.42828(19) 0.39237(18) 0.13573(8) 0.0426(11) Uani 1 1 d . . .
O8 O 0.4120(2) 0.38215(19) 0.08732(8) 0.0479(12) Uani 1 1 d . . .
O9 O 0.33135(18) 0.30716(19) 0.11658(8) 0.0414(10) Uani 1 1 d . A .
O10 O 0.4080(2) 0.2597(2) 0.03377(8) 0.0574(13) Uani 1 1 d . . .
O11 O 0.4901(2) 0.3088(2) 0.05777(7) 0.0445(11) Uani 1 1 d . . .
O12 O 0.3844(3) 0.3888(2) 0.03976(9) 0.0693(15) Uani 1 1 d . . .
C1 C 0.4430(6) 0.4420(4) 0.08538(18) 0.100(4) Uani 1 1 d . . .
H1A H 0.4801 0.4408 0.0949 0.120 Uiso 1 1 calc R . .
H1B H 0.4558 0.4476 0.0692 0.120 Uiso 1 1 calc R . .
C2 C 0.3229(4) 0.0701(4) 0.05412(16) 0.080(3) Uani 1 1 d . . .
C4 C 0.3496(5) 0.2698(6) -0.00361(18) 0.111(4) Uani 1 1 d . . .
H4A H 0.3179 0.2506 -0.0128 0.167 Uiso 1 1 calc R . .
H4B H 0.3871 0.2717 -0.0125 0.167 Uiso 1 1 calc R . .
H4C H 0.3370 0.3109 0.0005 0.167 Uiso 1 1 calc R . .
C5 C 0.3608(3) 0.1247(4) 0.06315(14) 0.0574(19) Uani 1 1 d . . .
H5A H 0.3841 0.1123 0.0769 0.069 Uiso 1 1 calc R . .
H5B H 0.3899 0.1377 0.0512 0.069 Uiso 1 1 calc R . .
C6 C 0.4086(9) 0.4923(5) 0.0920(2) 0.177(8) Uani 1 1 d . . .
H6A H 0.4328 0.5291 0.0901 0.265 Uiso 1 1 calc R . .
H6B H 0.3966 0.4880 0.1081 0.265 Uiso 1 1 calc R . .
H6C H 0.3724 0.4949 0.0823 0.265 Uiso 1 1 calc R . .
C7 C 0.2126(5) 0.3549(5) 0.0632(2) 0.105(4) Uani 1 1 d . . .
H7A H 0.1774 0.3592 0.0531 0.157 Uiso 1 1 calc R . .
H7B H 0.2314 0.3946 0.0655 0.157 Uiso 1 1 calc R . .
H7C H 0.1997 0.3386 0.0781 0.157 Uiso 1 1 calc R . .
C8 C 0.3606(4) 0.2316(4) 0.01897(14) 0.073(2) Uani 1 1 d . . .
H8A H 0.3223 0.2287 0.0277 0.088 Uiso 1 1 calc R . .
H8B H 0.3732 0.1901 0.0147 0.088 Uiso 1 1 calc R . .
C9 C 0.2606(4) 0.3096(5) 0.05167(18) 0.082(3) Uani 1 1 d . . .
H9A H 0.2417 0.2694 0.0494 0.099 Uiso 1 1 calc R . .
H9B H 0.2729 0.3254 0.0364 0.099 Uiso 1 1 calc R . .
C11 C 0.3554(7) 0.4433(5) 0.0319(3) 0.137(6) Uani 1 1 d . . .
H11A H 0.3246 0.4538 0.0436 0.165 Uiso 1 1 calc R . .
H11B H 0.3863 0.4756 0.0324 0.165 Uiso 1 1 calc R . .
C12 C 0.3288(8) 0.4475(7) 0.0119(3) 0.167(7) Uani 1 1 d . . .
H12A H 0.3108 0.4878 0.0103 0.251 Uiso 1 1 calc R . .
H12B H 0.2970 0.4167 0.0108 0.251 Uiso 1 1 calc R . .
H12C H 0.3586 0.4411 -0.0003 0.251 Uiso 1 1 calc R . .
C16A C 0.2784(10) 0.4085(9) 0.1210(6) 0.139(12) Uani 0.50 1 d P A 1
H16A H 0.2416 0.4227 0.1287 0.208 Uiso 0.50 1 calc PR A 1
H16B H 0.2761 0.4176 0.1046 0.208 Uiso 0.50 1 calc PR A 1
H16C H 0.3136 0.4289 0.1277 0.208 Uiso 0.50 1 calc PR A 1
C16B C 0.2345(7) 0.3367(8) 0.1372(4) 0.079(6) Uani 0.50 1 d P A 2
H16D H 0.2119 0.3743 0.1397 0.118 Uiso 0.50 1 calc PR A 2
H16E H 0.2476 0.3205 0.1521 0.118 Uiso 0.50 1 calc PR A 2
H16F H 0.2086 0.3071 0.1295 0.118 Uiso 0.50 1 calc PR A 2
C3 C 0.2838(4) 0.3483(5) 0.12400(19) 0.093(4) Uani 1 1 d . . .
H3A H 0.2461 0.3311 0.1175 0.111 Uiso 0.50 1 calc PR A 1
H3B H 0.2810 0.3422 0.1408 0.111 Uiso 0.50 1 calc PR A 1
H3C H 0.3052 0.3817 0.1319 0.111 Uiso 0.50 1 calc PR A 2
H3D H 0.2675 0.3659 0.1097 0.111 Uiso 0.50 1 calc PR A 2
C80 C 0.1606(11) 0.1513(11) 0.1083(5) 0.132(10) Uani 0.50 1 d PD B 1
H80A H 0.1247 0.1329 0.1013 0.198 Uiso 0.50 1 calc PR B 1
H80B H 0.1491 0.1716 0.1226 0.198 Uiso 0.50 1 calc PR B 1
H80C H 0.1905 0.1198 0.1116 0.198 Uiso 0.50 1 calc PR B 1
C80A C 0.1551(10) 0.1796(13) 0.0712(5) 0.165(7) Uani 0.50 1 d PD B 2
H80D H 0.1205 0.1535 0.0747 0.247 Uiso 0.50 1 calc PR B 2
H80E H 0.1829 0.1581 0.0609 0.247 Uiso 0.50 1 calc PR B 2
H80F H 0.1408 0.2166 0.0636 0.247 Uiso 0.50 1 calc PR B 2
C10 C 0.1865(5) 0.1954(7) 0.0924(3) 0.165(7) Uani 1 1 d D . .
H10A H 0.1962 0.1732 0.0781 0.198 Uiso 0.50 1 calc PR B 1
H10B H 0.1537 0.2241 0.0885 0.198 Uiso 0.50 1 calc PR B 1
H10C H 0.1543 0.2132 0.1021 0.198 Uiso 0.50 1 calc PR B 2
H10D H 0.1957 0.1556 0.0994 0.198 Uiso 0.50 1 calc PR B 2
C90 C 0.4712(14) 0.1332(17) -0.0261(4) 0.154(6) Uani 0.50 1 d PD C 1
H90A H 0.4743 0.0927 -0.0329 0.231 Uiso 0.50 1 calc PR C 1
H90B H 0.4954 0.1617 -0.0352 0.231 Uiso 0.50 1 calc PR C 1
H90C H 0.4288 0.1462 -0.0262 0.231 Uiso 0.50 1 calc PR C 1
Cl92 Cl 0.3970(3) 0.1243(3) -0.02867(10) 0.105(2) Uani 0.50 1 d P C 2
Cl91 Cl 0.5077(8) 0.1761(11) -0.04369(17) 0.395(16) Uani 0.50 1 d P C 2
C70 C 0.511(2) 0.1216(13) -0.0270(4) 0.31(4) Uani 0.50 1 d PD C 2
Cl90 Cl 0.4980(5) 0.0492(8) -0.0323(4) 0.50(2) Uani 0.50 1 d P C 2
C14 C 0.4957(6) 0.1316(8) -0.0004(3) 0.154(6) Uani 1 1 d D . .
H14A H 0.4725 0.1019 0.0089 0.184 Uiso 0.50 1 calc PR C 1
H14B H 0.5390 0.1201 -0.0001 0.184 Uiso 0.50 1 calc PR C 1
H14C H 0.4581 0.1088 0.0029 0.184 Uiso 0.50 1 calc PR C 2
H14D H 0.5284 0.1122 0.0086 0.184 Uiso 0.50 1 calc PR C 2

loop_
_atom_site_aniso_label
_atom_site_aniso_U_11
_atom_site_aniso_U_22
_atom_site_aniso_U_33
_atom_site_aniso_U_23
_atom_site_aniso_U_13
_atom_site_aniso_U_12
Ti1 0.0338(6) 0.0321(6) 0.0355(7) 0.0024(4) -0.0032(5) 0.0023(4)
Ti2 0.0354(8) 0.0396(8) 0.0272(8) 0.000 0.000 -0.0051(6)
Ti3 0.0484(7) 0.0568(8) 0.0361(7) 0.0119(5) -0.0110(5) -0.0051(6)
Ti4 0.0656(12) 0.0833(14) 0.0266(10) 0.000 0.000 -0.0178(10)
Ti5 0.0353(6) 0.0505(7) 0.0465(8) 0.0036(6) -0.0074(5) -0.0069(5)
Cl1 0.120(2) 0.0957(19) 0.105(2) -0.0155(16) 0.0179(17) -0.0512(16)
Cl2 0.118(2) 0.115(2) 0.089(2) -0.0293(16) -0.0296(16) -0.0389(17)
Cl3 0.146(3) 0.0846(18) 0.114(2) -0.0343(17) 0.007(2) -0.0014(17)
O1 0.040(3) 0.075(3) 0.070(4) 0.002(3) -0.006(2) -0.009(2)
O2 0.046(3) 0.065(3) 0.051(3) 0.012(2) -0.020(2) -0.002(2)
O3 0.056(3) 0.057(3) 0.051(3) -0.004(2) -0.014(2) -0.013(2)
O4 0.100(5) 0.112(5) 0.043(3) -0.022(3) 0.000(3) -0.035(4)
O5 0.034(2) 0.040(2) 0.032(2) 0.0051(18) -0.0063(17) -0.0057(17)
O6 0.035(2) 0.0294(19) 0.035(2) -0.0016(17) -0.0019(18) 0.0004(16)
O7 0.046(2) 0.034(2) 0.048(3) 0.003(2) -0.003(2) 0.0088(18)
O8 0.057(3) 0.034(2) 0.052(3) 0.014(2) -0.011(2) -0.0045(19)
O9 0.031(2) 0.045(2) 0.048(3) 0.003(2) -0.0013(19) 0.0041(18)
O10 0.058(3) 0.077(4) 0.037(3) 0.004(2) -0.017(2) -0.016(3)
O11 0.046(3) 0.053(3) 0.034(2) 0.006(2) -0.003(2) -0.010(2)
O12 0.081(4) 0.074(4) 0.053(3) 0.025(3) -0.021(3) 0.006(3)
C1 0.157(10) 0.071(6) 0.072(7) 0.034(5) -0.050(7) -0.050(7)
C2 0.091(6) 0.084(6) 0.064(6) -0.011(5) -0.002(5) -0.032(5)
C4 0.110(8) 0.169(11) 0.056(6) 0.025(7) -0.047(6) -0.019(8)
C5 0.052(4) 0.068(5) 0.052(5) -0.013(4) -0.006(3) -0.012(4)
C6 0.37(3) 0.047(6) 0.110(11) 0.024(6) -0.062(14) -0.016(10)
C7 0.069(6) 0.117(9) 0.129(10) -0.008(7) -0.042(6) 0.022(6)
C8 0.075(6) 0.099(6) 0.045(5) 0.002(4) -0.025(4) -0.032(5)
C9 0.072(6) 0.096(7) 0.078(7) 0.007(5) -0.042(5) -0.009(5)
C11 0.188(14) 0.083(8) 0.140(12) 0.027(8) -0.090(11) 0.000(8)
C12 0.168(15) 0.141(13) 0.193(18) 0.053(12) -0.052(13) 0.040(10)
C16A 0.100(17) 0.055(12) 0.26(4) -0.023(16) -0.063(19) 0.043(11)
C16B 0.033(8) 0.082(12) 0.122(17) -0.013(11) 0.036(9) -0.011(7)
C3 0.050(5) 0.118(8) 0.111(8) -0.059(7) -0.023(5) 0.035(5)
C80 0.088(16) 0.115(18) 0.19(3) 0.006(19) 0.063(18) -0.019(13)
C80A 0.052(6) 0.150(11) 0.29(2) -0.049(12) -0.013(8) -0.028(6)
C10 0.052(6) 0.150(11) 0.29(2) -0.049(12) -0.013(8) -0.028(6)
C90 0.112(9) 0.177(13) 0.172(15) -0.103(12) -0.046(8) 0.007(8)
Cl92 0.100(4) 0.120(4) 0.094(4) -0.056(3) -0.044(3) 0.008(3)
Cl91 0.358(19) 0.74(4) 0.082(6) -0.143(13) 0.098(9) -0.39(2)
C70 0.53(9) 0.12(3) 0.29(5) -0.17(3) -0.30(6) 0.19(4)
Cl90 0.188(10) 0.50(2) 0.80(4) -0.59(3) -0.277(17) 0.214(14)
C14 0.112(9) 0.177(13) 0.172(15) -0.103(12) -0.046(8) 0.007(8)

loop_
_atom_type_symbol
_atom_type_description
_atom_type_scat_dispersion_real
_atom_type_scat_dispersion_imag
_atom_type_scat_source
C C 0.0033 0.0016 'International Tables Vol C Tables 4.2.6.8 and 6.1.1.4'
H H 0.0000 0.0000 'International Tables Vol C Tables 4.2.6.8 and 6.1.1.4'
Cl Cl 0.1484 0.1585 'International Tables Vol C Tables 4.2.6.8 and 6.1.1.4'
O O 0.0106 0.0060 'International Tables Vol C Tables 4.2.6.8 and 6.1.1.4'
Ti Ti 0.2776 0.4457 'International Tables Vol C Tables 4.2.6.8 and 6.1.1.4'

loop_
_geom_angle_atom_site_label_1
_geom_angle_atom_site_label_2
_geom_angle_atom_site_label_3
_geom_angle
_geom_angle_site_symmetry_1
_geom_angle_site_symmetry_3
_geom_angle_publ_flag
O7 Ti1 O6 100.22(17) . . ?
O7 Ti1 O9 105.48(19) . . ?
O6 Ti1 O9 154.30(17) . . ?
O7 Ti1 O6 100.12(19) . 22_656 ?
O6 Ti1 O6 86.2(2) . 22_656 ?
O9 Ti1 O6 89.66(16) . 22_656 ?
O7 Ti1 O8 92.37(19) . . ?
O6 Ti1 O8 88.44(17) . . ?
O9 Ti1 O8 90.15(18) . . ?
O6 Ti1 O8 167.10(18) 22_656 . ?
O7 Ti1 O5 164.33(18) . . ?
O6 Ti1 O5 80.25(15) . . ?
O9 Ti1 O5 74.94(16) . . ?
O6 Ti1 O5 95.54(15) 22_656 . ?
O8 Ti1 O5 71.97(17) . . ?
O7 Ti1 Ti2 140.10(14) . . ?
O6 Ti1 Ti2 40.56(11) . . ?
O9 Ti1 Ti2 113.92(13) . . ?
O6 Ti1 Ti2 86.53(12) 22_656 . ?
O8 Ti1 Ti2 81.75(14) . . ?
O5 Ti1 Ti2 40.14(10) . . ?
O7 Ti1 Ti5 142.74(14) . . ?
O6 Ti1 Ti5 116.82(12) . . ?
O9 Ti1 Ti5 37.55(13) . . ?
O6 Ti1 Ti5 86.88(11) 22_656 . ?
O8 Ti1 Ti5 85.12(13) . . ?
O5 Ti1 Ti5 38.31(10) . . ?
Ti2 Ti1 Ti5 76.37(3) . . ?
O7 Ti1 Ti3 126.98(15) . . ?
O6 Ti1 Ti3 82.94(12) . . ?
O9 Ti1 Ti3 81.41(14) . . ?
O6 Ti1 Ti3 132.80(12) 22_656 . ?
O8 Ti1 Ti3 34.62(13) . . ?
O5 Ti1 Ti3 37.35(10) . . ?
Ti2 Ti1 Ti3 56.56(4) . . ?
Ti5 Ti1 Ti3 58.64(4) . . ?
O5 Ti2 O5 169.6(2) . 11_554 ?
O5 Ti2 O11 106.55(17) . 11_554 ?
O5 Ti2 O11 81.52(17) 11_554 11_554 ?
O5 Ti2 O11 81.52(17) . . ?
O5 Ti2 O11 106.55(17) 11_554 . ?
O11 Ti2 O11 81.3(3) 11_554 . ?
O5 Ti2 O6 87.25(16) . 11_554 ?
O5 Ti2 O6 85.44(16) 11_554 11_554 ?
O11 Ti2 O6 95.38(17) 11_554 11_554 ?
O11 Ti2 O6 166.81(16) . 11_554 ?
O5 Ti2 O6 85.45(16) . . ?
O5 Ti2 O6 87.25(16) 11_554 . ?
O11 Ti2 O6 166.81(16) 11_554 . ?
O11 Ti2 O6 95.38(17) . . ?
O6 Ti2 O6 90.6(2) 11_554 . ?
O5 Ti2 Ti3 144.94(13) . 11_554 ?
O5 Ti2 Ti3 42.75(12) 11_554 11_554 ?
O11 Ti2 Ti3 38.77(13) 11_554 11_554 ?
O11 Ti2 Ti3 94.26(14) . 11_554 ?
O6 Ti2 Ti3 90.97(11) 11_554 11_554 ?
O6 Ti2 Ti3 129.60(11) . 11_554 ?
O5 Ti2 Ti3 42.75(12) . . ?
O5 Ti2 Ti3 144.94(13) 11_554 . ?
O11 Ti2 Ti3 94.26(14) 11_554 . ?
O11 Ti2 Ti3 38.77(13) . . ?
O6 Ti2 Ti3 129.60(11) 11_554 . ?
O6 Ti2 Ti3 90.97(11) . . ?
Ti3 Ti2 Ti3 124.58(7) 11_554 . ?
O5 Ti2 Ti1 125.62(12) . 11_554 ?
O5 Ti2 Ti1 45.94(12) 11_554 11_554 ?
O11 Ti2 Ti1 93.41(13) 11_554 11_554 ?
O11 Ti2 Ti1 152.47(13) . 11_554 ?
O6 Ti2 Ti1 39.98(11) 11_554 11_554 ?
O6 Ti2 Ti1 83.60(12) . 11_554 ?
Ti3 Ti2 Ti1 66.58(4) 11_554 11_554 ?
Ti3 Ti2 Ti1 167.82(5) . 11_554 ?
O5 Ti2 Ti1 45.95(12) . . ?
O5 Ti2 Ti1 125.62(12) 11_554 . ?
O11 Ti2 Ti1 152.47(13) 11_554 . ?
O11 Ti2 Ti1 93.41(13) . . ?
O6 Ti2 Ti1 83.60(12) 11_554 . ?
O6 Ti2 Ti1 39.98(11) . . ?
Ti3 Ti2 Ti1 167.82(5) 11_554 . ?
Ti3 Ti2 Ti1 66.59(4) . . ?
Ti1 Ti2 Ti1 102.82(6) 11_554 . ?
O5 Ti2 Ti4 95.19(12) . . ?
O5 Ti2 Ti4 95.20(12) 11_554 . ?
O11 Ti2 Ti4 40.67(13) 11_554 . ?
O11 Ti2 Ti4 40.66(13) . . ?
O6 Ti2 Ti4 134.72(11) 11_554 . ?
O6 Ti2 Ti4 134.72(11) . . ?
Ti3 Ti2 Ti4 62.29(4) 11_554 . ?
Ti3 Ti2 Ti4 62.29(4) . . ?
Ti1 Ti2 Ti4 128.59(3) 11_554 . ?
Ti1 Ti2 Ti4 128.59(3) . . ?
O12 Ti3 O11 109.5(2) . . ?
O12 Ti3 O8 94.0(2) . . ?
O11 Ti3 O8 93.22(18) . . ?
O12 Ti3 O2 96.3(2) . . ?
O11 Ti3 O2 152.3(2) . . ?
O8 Ti3 O2 94.8(2) . . ?
O12 Ti3 O10 95.7(2) . . ?
O11 Ti3 O10 76.61(19) . . ?
O8 Ti3 O10 167.83(19) . . ?
O2 Ti3 O10 91.4(2) . . ?
O12 Ti3 O5 167.2(2) . . ?
O11 Ti3 O5 79.77(16) . . ?
O8 Ti3 O5 76.36(17) . . ?
O2 Ti3 O5 76.42(17) . . ?
O10 Ti3 O5 95.03(18) . . ?
O12 Ti3 Ti2 148.49(19) . . ?
O11 Ti3 Ti2 39.75(13) . . ?
O8 Ti3 Ti2 83.46(13) . . ?
O2 Ti3 Ti2 115.17(14) . . ?
O10 Ti3 Ti2 84.43(14) . . ?
O5 Ti3 Ti2 40.03(11) . . ?
O12 Ti3 Ti4 101.5(2) . . ?
O11 Ti3 Ti4 38.96(13) . . ?
O8 Ti3 Ti4 132.17(13) . . ?
O2 Ti3 Ti4 127.38(16) . . ?
O10 Ti3 Ti4 38.11(14) . . ?
O5 Ti3 Ti4 91.28(12) . . ?
Ti2 Ti3 Ti4 60.31(5) . . ?
O12 Ti3 Ti5 134.07(19) . . ?
O11 Ti3 Ti5 116.15(13) . . ?
O8 Ti3 Ti5 88.10(13) . . ?
O2 Ti3 Ti5 37.90(13) . . ?
O10 Ti3 Ti5 90.42(14) . . ?
O5 Ti3 Ti5 38.82(10) . . ?
Ti2 Ti3 Ti5 77.36(4) . . ?
Ti4 Ti3 Ti5 110.68(5) . . ?
O12 Ti3 Ti1 130.03(19) . . ?
O11 Ti3 Ti1 85.62(13) . . ?
O8 Ti3 Ti1 36.49(12) . . ?
O2 Ti3 Ti1 85.18(15) . . ?
O10 Ti3 Ti1 134.24(14) . . ?
O5 Ti3 Ti1 39.87(12) . . ?
Ti2 Ti3 Ti1 56.85(4) . . ?
Ti4 Ti3 Ti1 116.94(5) . . ?
Ti5 Ti3 Ti1 60.28(4) . . ?
O4 Ti4 O4 97.5(4) . 11_554 ?
O4 Ti4 O10 98.3(3) . 11_554 ?
O4 Ti4 O10 91.4(3) 11_554 11_554 ?
O4 Ti4 O10 91.4(3) . . ?
O4 Ti4 O10 98.3(3) 11_554 . ?
O10 Ti4 O10 165.2(3) 11_554 . ?
O4 Ti4 O11 162.8(2) . . ?
O4 Ti4 O11 94.5(2) 11_554 . ?
O10 Ti4 O11 93.70(18) 11_554 . ?
O10 Ti4 O11 74.56(19) . . ?
O4 Ti4 O11 94.5(2) . 11_554 ?
O4 Ti4 O11 162.8(2) 11_554 11_554 ?
O10 Ti4 O11 74.56(19) 11_554 11_554 ?
O10 Ti4 O11 93.70(18) . 11_554 ?
O11 Ti4 O11 76.8(2) . 11_554 ?
O4 Ti4 Ti2 131.2(2) . . ?
O4 Ti4 Ti2 131.2(2) 11_554 . ?
O10 Ti4 Ti2 82.61(14) 11_554 . ?
O10 Ti4 Ti2 82.61(14) . . ?
O11 Ti4 Ti2 38.41(12) . . ?
O11 Ti4 Ti2 38.41(12) 11_554 . ?
O4 Ti4 Ti3 130.4(2) . . ?
O4 Ti4 Ti3 93.5(2) 11_554 . ?
O10 Ti4 Ti3 129.64(15) 11_554 . ?
O10 Ti4 Ti3 39.05(14) . . ?
O11 Ti4 Ti3 35.95(12) . . ?
O11 Ti4 Ti3 88.01(13) 11_554 . ?
Ti2 Ti4 Ti3 57.40(3) . . ?
O4 Ti4 Ti3 93.5(2) . 11_554 ?
O4 Ti4 Ti3 130.4(2) 11_554 11_554 ?
O10 Ti4 Ti3 39.06(14) 11_554 11_554 ?
O10 Ti4 Ti3 129.64(15) . 11_554 ?
O11 Ti4 Ti3 88.01(13) . 11_554 ?
O11 Ti4 Ti3 35.95(12) 11_554 11_554 ?
Ti2 Ti4 Ti3 57.40(3) . 11_554 ?
Ti3 Ti4 Ti3 114.81(7) . 11_554 ?
O1 Ti5 O3 96.4(2) . . ?
O1 Ti5 O7 105.3(2) . 22_656 ?
O3 Ti5 O7 90.2(2) . 22_656 ?
O1 Ti5 O2 96.0(2) . . ?
O3 Ti5 O2 90.8(2) . . ?
O7 Ti5 O2 158.41(18) 22_656 . ?
O1 Ti5 O5 164.4(2) . . ?
O3 Ti5 O5 96.20(19) . . ?
O7 Ti5 O5 83.75(16) 22_656 . ?
O2 Ti5 O5 74.70(17) . . ?
O1 Ti5 O9 92.1(2) . . ?
O3 Ti5 O9 171.3(2) . . ?
O7 Ti5 O9 89.29(18) 22_656 . ?
O2 Ti5 O9 86.51(19) . . ?
O5 Ti5 O9 75.07(16) . . ?
O1 Ti5 Ti3 132.23(18) . . ?
O3 Ti5 Ti3 90.77(16) . . ?
O7 Ti5 Ti3 121.89(13) 22_656 . ?
O2 Ti5 Ti3 36.52(13) . . ?
O5 Ti5 Ti3 38.46(11) . . ?
O9 Ti5 Ti3 82.12(13) . . ?
O1 Ti5 Ti1 127.58(18) . . ?
O3 Ti5 Ti1 136.01(16) . . ?
O7 Ti5 Ti1 79.48(13) 22_656 . ?
O2 Ti5 Ti1 84.90(13) . . ?
O5 Ti5 Ti1 40.53(12) . . ?
O9 Ti5 Ti1 35.46(11) . . ?
Ti3 Ti5 Ti1 61.07(4) . . ?
C10 O1 Ti5 141.4(8) . . ?
C9 O2 Ti3 128.0(5) . . ?
C9 O2 Ti5 121.4(5) . . ?
Ti3 O2 Ti5 105.6(2) . . ?
C5 O3 Ti5 136.2(4) . . ?
C14 O4 Ti4 154.8(8) . . ?
Ti2 O5 Ti3 97.23(17) . . ?
Ti2 O5 Ti5 151.5(2) . . ?
Ti3 O5 Ti5 102.71(16) . . ?
Ti2 O5 Ti1 93.92(15) . . ?
Ti3 O5 Ti1 102.78(17) . . ?
Ti5 O5 Ti1 101.15(17) . . ?
Ti1 O6 Ti2 99.46(16) . . ?
Ti1 O6 Ti1 121.09(19) . 31_565 ?
Ti2 O6 Ti1 130.4(2) . 31_565 ?
Ti1 O7 Ti5 140.6(2) . 31_565 ?
C1 O8 Ti3 121.1(5) . . ?
C1 O8 Ti1 121.0(4) . . ?
Ti3 O8 Ti1 108.9(2) . . ?
C3 O9 Ti1 124.1(5) . . ?
C3 O9 Ti5 125.1(4) . . ?
Ti1 O9 Ti5 106.99(19) . . ?
C8 O10 Ti4 125.1(5) . . ?
C8 O10 Ti3 131.3(5) . . ?
Ti4 O10 Ti3 102.8(2) . . ?
Ti3 O11 Ti2 101.48(19) . . ?
Ti3 O11 Ti4 105.09(19) . . ?
Ti2 O11 Ti4 100.9(2) . . ?
C11 O12 Ti3 157.4(8) . . ?
C6 C1 O8 115.6(11) . . ?
C6 C1 H1A 108.4 . . ?
O8 C1 H1A 108.4 . . ?
C6 C1 H1B 108.4 . . ?
O8 C1 H1B 108.4 . . ?
H1A C1 H1B 107.4 . . ?
C5 C2 Cl3 107.8(6) . . ?
C5 C2 Cl2 111.8(6) . . ?
Cl3 C2 Cl2 109.3(5) . . ?
C5 C2 Cl1 111.1(6) . . ?
Cl3 C2 Cl1 107.3(5) . . ?
Cl2 C2 Cl1 109.4(5) . . ?
C8 C4 H4A 109.5 . . ?
C8 C4 H4B 109.5 . . ?
H4A C4 H4B 109.5 . . ?
C8 C4 H4C 109.5 . . ?
H4A C4 H4C 109.5 . . ?
H4B C4 H4C 109.5 . . ?
O3 C5 C2 110.3(6) . . ?
O3 C5 H5A 109.6 . . ?
C2 C5 H5A 109.6 . . ?
O3 C5 H5B 109.6 . . ?
C2 C5 H5B 109.6 . . ?
H5A C5 H5B 108.1 . . ?
C1 C6 H6A 109.5 . . ?
C1 C6 H6B 109.5 . . ?
H6A C6 H6B 109.5 . . ?
C1 C6 H6C 109.5 . . ?
H6A C6 H6C 109.5 . . ?
H6B C6 H6C 109.5 . . ?
C9 C7 H7A 109.5 . . ?
C9 C7 H7B 109.5 . . ?
H7A C7 H7B 109.5 . . ?
C9 C7 H7C 109.5 . . ?
H7A C7 H7C 109.5 . . ?
H7B C7 H7C 109.5 . . ?
O10 C8 C4 111.4(7) . . ?
O10 C8 H8A 109.3 . . ?
C4 C8 H8A 109.3 . . ?
O10 C8 H8B 109.3 . . ?
C4 C8 H8B 109.3 . . ?
H8A C8 H8B 108.0 . . ?
O2 C9 C7 109.9(8) . . ?
O2 C9 H9A 109.7 . . ?
C7 C9 H9A 109.7 . . ?
O2 C9 H9B 109.7 . . ?
C7 C9 H9B 109.7 . . ?
H9A C9 H9B 108.2 . . ?
C12 C11 O12 122.9(13) . . ?
C12 C11 H11A 106.6 . . ?
O12 C11 H11A 106.6 . . ?
C12 C11 H11B 106.6 . . ?
O12 C11 H11B 106.6 . . ?
H11A C11 H11B 106.6 . . ?
C11 C12 H12A 109.5 . . ?
C11 C12 H12B 109.5 . . ?
H12A C12 H12B 109.5 . . ?
C11 C12 H12C 109.5 . . ?
H12A C12 H12C 109.5 . . ?
H12B C12 H12C 109.5 . . ?
C3 C16A H16A 109.5 . . ?
C3 C16A H16B 109.5 . . ?
H16A C16A H16B 109.5 . . ?
C3 C16A H16C 109.5 . . ?
H16A C16A H16C 109.5 . . ?
H16B C16A H16C 109.5 . . ?
C3 C16B H16D 109.5 . . ?
C3 C16B H16E 109.5 . . ?
H16D C16B H16E 109.5 . . ?
C3 C16B H16F 109.5 . . ?
H16D C16B H16F 109.5 . . ?
H16E C16B H16F 109.5 . . ?
C16A C3 C16B 100.8(16) . . ?
C16A C3 O9 130.0(16) . . ?
C16B C3 O9 129.1(12) . . ?
C16A C3 H3A 104.8 . . ?
C16B C3 H3A 57.9 . . ?
O9 C3 H3A 104.8 . . ?
C16A C3 H3B 104.8 . . ?
C16B C3 H3B 50.4 . . ?
O9 C3 H3B 104.8 . . ?
H3A C3 H3B 105.8 . . ?
C16A C3 H3C 50.6 . . ?
C16B C3 H3C 105.0 . . ?
O9 C3 H3C 105.0 . . ?
H3A C3 H3C 149.8 . . ?
H3B C3 H3C 70.8 . . ?
C16A C3 H3D 58.0 . . ?
C16B C3 H3D 105.0 . . ?
O9 C3 H3D 105.0 . . ?
H3A C3 H3D 61.5 . . ?
H3B C3 H3D 149.8 . . ?
H3C C3 H3D 105.9 . . ?
C10 C80 H80A 109.5 . . ?
C10 C80 H80B 109.5 . . ?
H80A C80 H80B 109.5 . . ?
C10 C80 H80C 109.5 . . ?
H80A C80 H80C 109.5 . . ?
H80B C80 H80C 109.5 . . ?
C10 C80A H80D 109.5 . . ?
C10 C80A H80E 109.5 . . ?
H80D C80A H80E 109.5 . . ?
C10 C80A H80F 109.5 . . ?
H80D C80A H80F 109.5 . . ?
H80E C80A H80F 109.5 . . ?
O1 C10 C80A 134.5(16) . . ?
O1 C10 C80 123.1(17) . . ?
C80A C10 C80 100.8(18) . . ?
O1 C10 H10A 106.5 . . ?
C80A C10 H10A 43.3 . . ?
C80 C10 H10A 106.5 . . ?
O1 C10 H10B 106.5 . . ?
C80A C10 H10B 67.1 . . ?
C80 C10 H10B 106.5 . . ?
H10A C10 H10B 106.5 . . ?
O1 C10 H10C 103.6 . . ?
C80A C10 H10C 103.6 . . ?
C80 C10 H10C 67.8 . . ?
H10A C10 H10C 146.3 . . ?
H10B C10 H10C 49.4 . . ?
O1 C10 H10D 103.6 . . ?
C80A C10 H10D 103.6 . . ?
C80 C10 H10D 39.4 . . ?
H10A C10 H10D 82.1 . . ?
H10B C10 H10D 144.5 . . ?
H10C C10 H10D 105.3 . . ?
C14 C90 H90A 109.5 . . ?
C14 C90 H90B 109.5 . . ?
H90A C90 H90B 109.5 . . ?
C14 C90 H90C 109.5 . . ?
H90A C90 H90C 109.5 . . ?
H90B C90 H90C 109.5 . . ?
C14 C70 Cl91 119.2(17) . . ?
C14 C70 Cl90 106(2) . . ?
Cl91 C70 Cl90 128.8(18) . . ?
C14 C70 Cl92 79.6(18) . . ?
Cl91 C70 Cl92 84.7(18) . . ?
Cl90 C70 Cl92 80.8(19) . . ?
O4 C14 C70 120.3(16) . . ?
O4 C14 C90 106.2(18) . . ?
C70 C14 C90 33.5(17) . . ?
O4 C14 H14A 110.5 . . ?
C70 C14 H14A 123.0 . . ?
C90 C14 H14A 110.5 . . ?
O4 C14 H14B 110.5 . . ?
C70 C14 H14B 77.0 . . ?
C90 C14 H14B 110.5 . . ?
H14A C14 H14B 108.7 . . ?
O4 C14 H14C 107.2 . . ?
C70 C14 H14C 107.2 . . ?
C90 C14 H14C 84.7 . . ?
H14A C14 H14C 28.9 . . ?
H14B C14 H14C 132.6 . . ?
O4 C14 H14D 107.2 . . ?
C70 C14 H14D 107.2 . . ?
C90 C14 H14D 139.1 . . ?
H14A C14 H14D 78.7 . . ?
H14B C14 H14D 34.4 . . ?
H14C C14 H14D 106.9 . . ?

loop_
_geom_bond_atom_site_label_1
_geom_bond_atom_site_label_2
_geom_bond_distance
_geom_bond_site_symmetry_2
_geom_bond_publ_flag
Ti1 O7 1.755(4) . ?
Ti1 O6 1.985(4) . ?
Ti1 O9 2.010(4) . ?
Ti1 O6 2.007(4) 22_656 ?
Ti1 O8 2.099(4) . ?
Ti1 O5 2.195(4) . ?
Ti1 Ti2 3.0472(15) . ?
Ti1 Ti5 3.3140(16) . ?
Ti1 Ti3 3.340(2) . ?
Ti2 O5 1.969(4) . ?
Ti2 O5 1.969(4) 11_554 ?
Ti2 O11 1.981(4) 11_554 ?
Ti2 O11 1.981(4) . ?
Ti2 O6 2.009(4) 11_554 ?
Ti2 O6 2.009(4) . ?
Ti2 Ti3 3.0368(14) 11_554 ?
Ti2 Ti3 3.0369(14) . ?
Ti2 Ti1 3.0471(15) 11_554 ?
Ti2 Ti4 3.131(3) . ?
Ti3 O12 1.792(5) . ?
Ti3 O11 1.941(5) . ?
Ti3 O8 2.005(5) . ?
Ti3 O2 2.013(5) . ?
Ti3 O10 2.062(5) . ?
Ti3 O5 2.078(4) . ?
Ti3 Ti4 3.1912(17) . ?
Ti3 Ti5 3.2585(17) . ?
Ti4 O4 1.839(6) . ?
Ti4 O4 1.839(6) 11_554 ?
Ti4 O10 2.020(5) 11_554 ?
Ti4 O10 2.020(5) . ?
Ti4 O11 2.078(5) . ?
Ti4 O11 2.078(5) 11_554 ?
Ti4 Ti3 3.1912(17) 11_554 ?
Ti5 O1 1.814(5) . ?
Ti5 O3 1.870(5) . ?
Ti5 O7 1.943(4) 22_656 ?
Ti5 O2 2.078(5) . ?
Ti5 O5 2.094(4) . ?
Ti5 O9 2.112(5) . ?
Cl1 C2 1.808(9) . ?
Cl2 C2 1.788(10) . ?
Cl3 C2 1.779(11) . ?
O1 C10 1.376(12) . ?
O2 C9 1.453(9) . ?
O3 C5 1.393(9) . ?
O4 C14 1.305(15) . ?
O6 Ti1 2.007(4) 31_565 ?
O7 Ti5 1.943(4) 31_565 ?
O8 C1 1.464(9) . ?
O9 C3 1.425(9) . ?
O10 C8 1.462(8) . ?
O12 C11 1.409(12) . ?
C1 C6 1.373(18) . ?
C1 H1A 0.9700 . ?
C1 H1B 0.9700 . ?
C2 C5 1.529(11) . ?
C4 C8 1.548(12) . ?
C4 H4A 0.9600 . ?
C4 H4B 0.9600 . ?
C4 H4C 0.9600 . ?
C5 H5A 0.9700 . ?
C5 H5B 0.9700 . ?
C6 H6A 0.9600 . ?
C6 H6B 0.9600 . ?
C6 H6C 0.9600 . ?
C7 C9 1.574(14) . ?
C7 H7A 0.9600 . ?
C7 H7B 0.9600 . ?
C7 H7C 0.9600 . ?
C8 H8A 0.9700 . ?
C8 H8B 0.9700 . ?
C9 H9A 0.9700 . ?
C9 H9B 0.9700 . ?
C11 C12 1.279(17) . ?
C11 H11A 0.9700 . ?
C11 H11B 0.9700 . ?
C12 H12A 0.9600 . ?
C12 H12B 0.9600 . ?
C12 H12C 0.9600 . ?
C16A C3 1.32(2) . ?
C16A H16A 0.9600 . ?
C16A H16B 0.9600 . ?
C16A H16C 0.9600 . ?
C16B C3 1.331(17) . ?
C16B H16D 0.9600 . ?
C16B H16E 0.9600 . ?
C16B H16F 0.9600 . ?
C3 H3A 0.9700 . ?
C3 H3B 0.9700 . ?
C3 H3C 0.9700 . ?
C3 H3D 0.9700 . ?
C80 C10 1.430(13) . ?
C80 H80A 0.9600 . ?
C80 H80B 0.9600 . ?
C80 H80C 0.9600 . ?
C80A C10 1.430(18) . ?
C80A H80D 0.9600 . ?
C80A H80E 0.9600 . ?
C80A H80F 0.9600 . ?
C10 H10A 0.9700 . ?
C10 H10B 0.9700 . ?
C10 H10C 0.9700 . ?
C10 H10D 0.9700 . ?
C90 C14 1.561(18) . ?
C90 H90A 0.9600 . ?
C90 H90B 0.9600 . ?
C90 H90C 0.9600 . ?
Cl92 C70 2.48(5) . ?
Cl91 C70 1.52(3) . ?
C70 C14 1.572(19) . ?
C70 Cl90 1.62(3) . ?
C14 H14A 0.9700 . ?
C14 H14B 0.9700 . ?
C14 H14C 0.9700 . ?
C14 H14D 0.9700 . ?
